data_2214382
loop_
_publ_author_name
'Jia-Ning Xu'
'Run-Hong Jia'
'Shu-Jiang Tu'

_publ_section_title
;
 6-Amino-4-(3-nitrophenyl)-2-oxo-1,2-dihydropyridine-3,5-dicarbonitrile
 ethanol solvate
;
_journal_coeditor_code RZ2140
_journal_issue 7
_journal_name_full 'Acta Crystallographica Section E'
_journal_page_first o3342
_journal_page_last o3343
_journal_paper_doi 10.1107/S160053680703053X
_journal_volume 63
_journal_year 2007
_chemical_formula_iupac 'C13 H7 N5 O3 , C2 H6 O'
_chemical_formula_moiety 'C13 H7 N5 O3 , C2 H6 O'
_chemical_formula_sum 'C15 H13 N5 O4'
_chemical_formula_weight 327.30
_chemical_melting_point_gt 573
_chemical_name_systematic
;
6-Amino-4-(3-nitrophenyl)-2-oxo-1,2-dihydropyridine-3,5-dicarbonitrile
ethanol solvate
;
_space_group_IT_number 14
_symmetry_cell_setting monoclinic
_symmetry_space_group_name_Hall '-P 2yn'
_symmetry_space_group_name_H-M 'P 1 21/n 1'
_atom_sites_solution_hydrogens geom
_atom_sites_solution_primary direct
_atom_sites_solution_secondary difmap
_cell_angle_alpha 90.00
_cell_angle_beta 90.923(4)
_cell_angle_gamma 90.00
_cell_formula_units_Z 8
_cell_length_a 13.079(3)
_cell_length_b 14.764(4)
_cell_length_c 16.693(4)
_cell_measurement_reflns_used 1628
_cell_measurement_temperature 298(2)
_cell_measurement_theta_max 19.693
_cell_measurement_theta_min 2.425
_cell_volume 3223.0(14)
_computing_cell_refinement 'SAINT (Bruker, 1999)'
_computing_data_collection 'SMART (Bruker, 1998)'
_computing_data_reduction SAINT
_computing_molecular_graphics 'SHELXTL (Bruker, 1999)'
_computing_publication_material SHELXTL
_computing_structure_refinement 'SHELXL97 (Sheldrick, 1997)'
_computing_structure_solution 'SHELXS97 (Sheldrick, 1997)'
_diffrn_ambient_temperature 298(2)
_diffrn_measured_fraction_theta_full 0.999
_diffrn_measured_fraction_theta_max 0.999
_diffrn_measurement_device_type 'Bruker SMART CCD area-detector'
_diffrn_measurement_method '\f and \w'
_diffrn_radiation_monochromator graphite
_diffrn_radiation_source 'fine-focus sealed tube'
_diffrn_radiation_type MoK\a
_diffrn_radiation_wavelength 0.71073
_diffrn_reflns_av_R_equivalents 0.0893
_diffrn_reflns_av_sigmaI/netI 0.1345
_diffrn_reflns_limit_h_max 15
_diffrn_reflns_limit_h_min -15
_diffrn_reflns_limit_k_max 17
_diffrn_reflns_limit_k_min -15
_diffrn_reflns_limit_l_max 16
_diffrn_reflns_limit_l_min -19
_diffrn_reflns_number 16780
_diffrn_reflns_theta_full 25.01
_diffrn_reflns_theta_max 25.01
_diffrn_reflns_theta_min 1.99
_exptl_absorpt_coefficient_mu 0.101
_exptl_absorpt_correction_T_max 0.962
_exptl_absorpt_correction_T_min 0.950
_exptl_absorpt_correction_type multi-scan
_exptl_absorpt_process_details '(SADABS; Sheldrick, 1996)'
_exptl_crystal_colour yellow
_exptl_crystal_density_diffrn 1.349
_exptl_crystal_density_method 'not measured'
_exptl_crystal_description block
_exptl_crystal_F_000 1360
_exptl_crystal_size_max 0.45
_exptl_crystal_size_mid 0.36
_exptl_crystal_size_min 0.31
_refine_diff_density_max 0.379
_refine_diff_density_min -0.334
_refine_ls_extinction_method none
_refine_ls_goodness_of_fit_ref 1.006
_refine_ls_hydrogen_treatment constr
_refine_ls_matrix_type full
_refine_ls_number_parameters 465
_refine_ls_number_reflns 5690
_refine_ls_number_restraints 160
_refine_ls_restrained_S_all 1.036
_refine_ls_R_factor_all 0.1896
_refine_ls_R_factor_gt 0.0578
_refine_ls_shift/su_max 0.000
_refine_ls_shift/su_mean 0.000
_refine_ls_structure_factor_coef Fsqd
_refine_ls_weighting_details 'calc w = 1/[\s^2^(Fo^2^)+(0.0257P)^2^] where P=(Fo^2^+2Fc^2^)/3'
_refine_ls_weighting_scheme calc
_refine_ls_wR_factor_gt 0.0974
_refine_ls_wR_factor_ref 0.1237
_reflns_number_gt 1952
_reflns_number_total 5690
_reflns_threshold_expression I>2\s(I)
_cod_data_source_file rz2140.cif
_cod_data_source_block I
_cod_depositor_comments
;
The following automatic conversions were performed:

'_chemical_melting_point' tag was changed to
'_chemical_melting_point_gt' since the value was specified 'more
than' ('>') a certain temperature. The value '>573' was changed to
'573' - it should be numeric and without a unit designator.

Automatic conversion script
Id: cif_fix_values 1646 2011-03-28 12:23:43Z adriana 

The following automatic conversions were performed:

'_chemical_melting_point' tag was changed to
'_chemical_melting_point_gt' since the value was specified 'more
than' ('>') a certain temperature. The value '>573' was changed to
'573' - it should be numeric and without a unit designator.

Automatic conversion script
Id: cif_fix_values 1715 2011-07-08 13:25:40Z adriana 
;
_cod_original_sg_symbol_H-M 'P 21/n'
_cod_database_code 2214382
_cod_database_fobs_code 2214382

loop_
_symmetry_equiv_pos_as_xyz
'x, y, z'
'-x+1/2, y+1/2, -z+1/2'
'-x, -y, -z'
'x-1/2, -y-1/2, z-1/2'

loop_
_atom_site_type_symbol
_atom_site_label
_atom_site_fract_x
_atom_site_fract_y
_atom_site_fract_z
_atom_site_U_iso_or_equiv
_atom_site_adp_type
_atom_site_calc_flag
_atom_site_refinement_flags
_atom_site_occupancy
_atom_site_disorder_assembly
_atom_site_disorder_group
N N1 0.5413(2) -0.0007(2) 0.88884(17) 0.0437(9) Uani d . 1 . .
H H1 0.5749 -0.0469 0.9064 0.052 Uiso calc R 1 . .
N N2 0.6368(3) 0.2644(3) 0.7473(2) 0.0869(14) Uani d . 1 . .
N N3 0.1889(3) 0.0708(2) 0.8869(2) 0.0649(11) Uani d . 1 . .
N N4 0.3967(2) -0.0744(2) 0.92758(17) 0.0535(10) Uani d . 1 . .
H H4A 0.4351 -0.1178 0.9448 0.064 Uiso calc R 1 . .
H H4B 0.3315 -0.0780 0.9321 0.064 Uiso calc R 1 . .
N N5 0.3662(4) 0.4712(3) 0.8369(3) 0.0937(16) Uani d U 1 . .
N N6 0.6783(2) 0.4244(2) 0.59015(17) 0.0485(9) Uani d . 1 . .
H H6 0.7123 0.4700 0.6084 0.058 Uiso calc R 1 . .
N N7 0.7718(3) 0.1339(3) 0.4923(2) 0.0779(13) Uani d . 1 . .
N N8 0.3234(3) 0.3745(2) 0.5484(2) 0.0711(12) Uani d . 1 . .
N N9 0.5327(2) 0.5071(2) 0.61243(18) 0.0612(10) Uani d . 1 . .
H H9A 0.5706 0.5513 0.6288 0.073 Uiso calc R 1 . .
H H9B 0.4673 0.5127 0.6117 0.073 Uiso calc R 1 . .
N N10 0.447(3) 0.099(3) 0.305(2) 0.107(9) Uani d PU 0.312(17) A 1
N N10' 0.4599(12) 0.0567(11) 0.3306(8) 0.098(4) Uani d P 0.688(17) A 2
O O1 0.69115(19) 0.06659(18) 0.85852(15) 0.0582(8) Uani d . 1 . .
O O2 0.4461(4) 0.4791(3) 0.8736(3) 0.1390(18) Uani d U 1 . .
O O3 0.3055(3) 0.5318(3) 0.8276(2) 0.1389(18) Uani d U 1 . .
O O4 0.82853(19) 0.35442(18) 0.56654(15) 0.0615(9) Uani d . 1 . .
O O5 0.4957(16) 0.1407(14) 0.2640(11) 0.097(6) Uani d PU 0.312(17) A 1
O O6 0.3707(16) 0.0454(18) 0.2843(11) 0.128(7) Uani d PU 0.312(17) A 1
O O5' 0.5210(8) 0.0869(12) 0.2864(7) 0.136(4) Uani d PU 0.688(17) A 2
O O6' 0.4135(8) -0.0099(8) 0.3139(6) 0.137(4) Uani d PU 0.688(17) A 2
O O7 0.0021(2) 0.2717(2) 0.5108(2) 0.0806(10) Uani d DU 1 . .
H H7 -0.0559 0.2762 0.5283 0.121 Uiso calc R 1 . .
O O8 0.6269(2) 0.6604(3) 0.6769(2) 0.1075(13) Uani d DU 1 . .
H H8 0.6889 0.6636 0.6709 0.161 Uiso calc R 1 . .
C C1 0.5962(3) 0.0702(3) 0.8570(2) 0.0447(11) Uani d . 1 . .
C C2 0.5381(3) 0.1436(3) 0.8234(2) 0.0431(11) Uani d . 1 . .
C C3 0.4334(3) 0.1448(3) 0.8294(2) 0.0408(10) Uani d . 1 . .
C C4 0.3825(3) 0.0726(3) 0.8654(2) 0.0400(10) Uani d . 1 . .
C C5 0.4381(3) -0.0024(3) 0.8943(2) 0.0406(11) Uani d . 1 . .
C C6 0.5925(3) 0.2113(3) 0.7813(3) 0.0572(13) Uani d . 1 . .
C C7 0.2748(3) 0.0719(3) 0.8769(2) 0.0459(11) Uani d . 1 . .
C C8 0.3733(3) 0.2238(3) 0.8012(2) 0.0466(11) Uani d . 1 . .
C C9 0.3988(3) 0.3087(3) 0.8279(2) 0.0544(12) Uani d . 1 . .
H H9 0.4558 0.3170 0.8612 0.065 Uiso calc R 1 . .
C C10 0.3397(4) 0.3813(3) 0.8054(3) 0.0634(14) Uani d . 1 . .
C C11 0.2560(4) 0.3732(4) 0.7573(3) 0.0808(17) Uani d . 1 . .
H H11 0.2168 0.4236 0.7438 0.097 Uiso calc R 1 . .
C C12 0.2302(4) 0.2888(4) 0.7289(3) 0.0791(16) Uani d . 1 . .
H H12 0.1734 0.2818 0.6953 0.095 Uiso calc R 1 . .
C C13 0.2886(3) 0.2144(3) 0.7503(2) 0.0628(13) Uani d . 1 . .
H H13 0.2711 0.1575 0.7305 0.075 Uiso calc R 1 . .
C C14 0.7335(3) 0.3502(3) 0.5651(2) 0.0453(11) Uani d . 1 . .
C C15 0.6741(3) 0.2752(3) 0.5383(2) 0.0445(11) Uani d . 1 . .
C C16 0.5687(3) 0.2784(3) 0.5358(2) 0.0424(11) Uani d . 1 . .
C C17 0.5190(3) 0.3557(3) 0.5605(2) 0.0430(11) Uani d . 1 . .
C C18 0.5750(3) 0.4312(3) 0.5884(2) 0.0449(11) Uani d . 1 . .
C C19 0.7282(3) 0.1969(3) 0.5126(3) 0.0547(13) Uani d . 1 . .
C C20 0.4105(3) 0.3644(3) 0.5539(2) 0.0507(12) Uani d . 1 . .
C C21 0.5069(3) 0.1995(3) 0.5085(3) 0.0462(11) Uani d . 1 . .
C C22 0.5108(3) 0.1706(3) 0.4295(3) 0.0638(14) Uani d . 1 A .
H H22 0.5532 0.1988 0.3929 0.077 Uiso calc R 1 . .
C C23 0.4500(4) 0.0988(4) 0.4074(3) 0.0753(16) Uani d . 1 . .
C C24 0.3867(4) 0.0549(3) 0.4580(4) 0.0872(19) Uani d . 1 A .
H H24 0.3459 0.0073 0.4398 0.105 Uiso calc R 1 . .
C C25 0.3839(3) 0.0819(3) 0.5366(4) 0.0821(16) Uani d . 1 . .
H H25 0.3425 0.0523 0.5730 0.098 Uiso calc R 1 A .
C C26 0.4444(3) 0.1545(3) 0.5604(3) 0.0621(13) Uani d . 1 A .
H H26 0.4426 0.1733 0.6136 0.074 Uiso calc R 1 . .
C C27 0.0420(4) 0.1856(4) 0.5300(3) 0.0975(18) Uani d DU 1 . .
H H27A -0.0073 0.1394 0.5149 0.117 Uiso calc R 1 . .
H H27B 0.0540 0.1816 0.5874 0.117 Uiso calc R 1 . .
C C28 0.1378(4) 0.1693(4) 0.4885(3) 0.140(2) Uani d DU 1 . .
H H28A 0.1244 0.1647 0.4320 0.210 Uiso calc R 1 . .
H H28B 0.1679 0.1139 0.5076 0.210 Uiso calc R 1 . .
H H28C 0.1841 0.2186 0.4988 0.210 Uiso calc R 1 . .
C C29 0.6040(6) 0.6753(5) 0.7591(5) 0.180(4) Uani d DU 1 . .
H H29A 0.5308 0.6793 0.7670 0.216 Uiso calc R 1 . .
H H29B 0.6364 0.7300 0.7792 0.216 Uiso calc R 1 . .
C C30 0.6487(6) 0.5913(5) 0.7994(5) 0.210(4) Uani d DU 1 . .
H H30A 0.6229 0.5381 0.7729 0.315 Uiso calc R 1 . .
H H30B 0.6295 0.5902 0.8546 0.315 Uiso calc R 1 . .
H H30C 0.7219 0.5927 0.7960 0.315 Uiso calc R 1 . .

loop_
_atom_site_aniso_label
_atom_site_aniso_U_11
_atom_site_aniso_U_22
_atom_site_aniso_U_33
_atom_site_aniso_U_12
_atom_site_aniso_U_13
_atom_site_aniso_U_23
N1 0.035(2) 0.043(2) 0.053(2) 0.0012(18) -0.0031(17) 0.0028(17)
N2 0.075(3) 0.077(4) 0.109(4) -0.005(3) 0.027(3) 0.023(3)
N3 0.038(2) 0.068(3) 0.088(3) 0.005(2) 0.008(2) 0.008(2)
N4 0.0299(19) 0.057(3) 0.074(3) 0.0025(19) -0.0017(18) 0.007(2)
N5 0.120(5) 0.046(4) 0.116(4) 0.016(4) 0.017(4) 0.005(3)
N6 0.032(2) 0.050(3) 0.063(2) -0.0055(19) -0.0007(18) -0.0132(19)
N7 0.061(3) 0.071(3) 0.101(3) 0.006(2) 0.012(2) -0.017(3)
N8 0.036(2) 0.072(3) 0.105(3) 0.001(2) 0.008(2) -0.022(2)
N9 0.035(2) 0.058(3) 0.092(3) 0.0023(19) 0.0032(19) -0.019(2)
N10 0.105(12) 0.112(12) 0.105(12) -0.017(9) 0.001(9) -0.032(9)
N10' 0.083(7) 0.116(11) 0.095(9) -0.039(7) 0.000(7) -0.048(7)
O1 0.0329(17) 0.062(2) 0.080(2) -0.0014(15) 0.0019(15) 0.0115(15)
O2 0.133(4) 0.062(3) 0.221(5) -0.007(3) -0.013(4) -0.019(3)
O3 0.213(5) 0.066(3) 0.137(4) 0.069(3) 0.002(3) 0.007(2)
O4 0.0309(17) 0.060(2) 0.094(2) -0.0044(15) -0.0003(16) -0.0134(16)
O5 0.100(9) 0.111(9) 0.081(8) -0.026(7) 0.011(7) -0.023(7)
O6 0.124(9) 0.142(10) 0.119(9) -0.041(8) -0.006(7) -0.048(7)
O5' 0.121(6) 0.177(8) 0.111(6) -0.032(6) 0.028(5) -0.068(6)
O6' 0.152(6) 0.122(7) 0.137(6) -0.020(5) -0.022(5) -0.061(5)
O7 0.056(2) 0.070(2) 0.116(3) -0.0024(19) 0.009(2) -0.014(2)
O8 0.067(2) 0.105(3) 0.151(4) -0.005(2) 0.003(2) -0.043(3)
C1 0.033(3) 0.053(3) 0.048(3) -0.006(3) 0.005(2) -0.006(2)
C2 0.039(3) 0.040(3) 0.050(3) 0.004(2) 0.003(2) 0.003(2)
C3 0.041(3) 0.038(3) 0.043(3) 0.001(2) 0.002(2) -0.006(2)
C4 0.030(2) 0.040(3) 0.050(3) 0.001(2) -0.001(2) -0.004(2)
C5 0.032(3) 0.044(3) 0.047(3) -0.007(2) 0.004(2) -0.005(2)
C6 0.041(3) 0.051(4) 0.080(4) 0.004(2) 0.011(3) 0.006(3)
C7 0.042(3) 0.041(3) 0.055(3) 0.004(2) 0.002(2) 0.000(2)
C8 0.043(3) 0.043(3) 0.054(3) 0.002(2) 0.004(2) 0.001(2)
C9 0.045(3) 0.049(3) 0.069(3) 0.007(3) 0.006(2) 0.003(3)
C10 0.064(4) 0.051(4) 0.076(4) 0.011(3) 0.012(3) 0.007(3)
C11 0.074(4) 0.075(5) 0.094(4) 0.028(4) 0.018(3) 0.034(3)
C12 0.061(3) 0.088(5) 0.088(4) 0.009(4) -0.017(3) 0.026(4)
C13 0.056(3) 0.067(4) 0.064(3) 0.001(3) -0.004(3) 0.002(3)
C14 0.034(3) 0.053(3) 0.049(3) 0.001(2) 0.004(2) -0.008(2)
C15 0.034(3) 0.047(3) 0.053(3) 0.000(2) 0.003(2) -0.010(2)
C16 0.034(3) 0.047(3) 0.046(3) -0.005(2) 0.001(2) -0.006(2)
C17 0.027(2) 0.052(3) 0.050(3) -0.004(2) 0.002(2) -0.008(2)
C18 0.029(3) 0.049(3) 0.056(3) 0.002(2) 0.003(2) -0.006(2)
C19 0.038(3) 0.063(4) 0.063(3) -0.010(3) 0.006(2) -0.006(3)
C20 0.047(3) 0.043(3) 0.062(3) -0.003(3) 0.005(3) -0.012(2)
C21 0.036(3) 0.049(3) 0.053(3) -0.002(2) 0.004(2) -0.010(3)
C22 0.041(3) 0.080(4) 0.071(4) -0.018(3) 0.006(2) -0.023(3)
C23 0.051(3) 0.089(4) 0.087(4) -0.010(3) 0.008(3) -0.050(4)
C24 0.053(4) 0.068(4) 0.142(6) -0.016(3) 0.014(4) -0.037(4)
C25 0.057(3) 0.067(4) 0.122(5) -0.015(3) 0.016(3) -0.004(4)
C26 0.049(3) 0.070(4) 0.067(3) -0.009(3) 0.016(3) -0.007(3)
C27 0.100(5) 0.090(5) 0.102(5) 0.010(4) -0.007(4) 0.009(3)
C28 0.079(4) 0.175(7) 0.166(6) 0.048(4) 0.017(4) 0.008(5)
C29 0.155(7) 0.210(10) 0.177(8) 0.007(7) 0.016(6) -0.073(7)
C30 0.175(7) 0.281(8) 0.175(7) -0.054(6) 0.038(5) -0.045(6)

loop_
_atom_type_symbol
_atom_type_description
_atom_type_scat_dispersion_real
_atom_type_scat_dispersion_imag
_atom_type_scat_source
C C 0.0033 0.0016 'International Tables Vol C Tables 4.2.6.8 and 6.1.1.4'
H H 0.0000 0.0000 'International Tables Vol C Tables 4.2.6.8 and 6.1.1.4'
N N 0.0061 0.0033 'International Tables Vol C Tables 4.2.6.8 and 6.1.1.4'
O O 0.0106 0.0060 'International Tables Vol C Tables 4.2.6.8 and 6.1.1.4'

loop_
_geom_angle_atom_site_label_1
_geom_angle_atom_site_label_2
_geom_angle_atom_site_label_3
_geom_angle
C5 N1 C1 124.4(4)
C5 N1 H1 117.8
C1 N1 H1 117.8
C5 N4 H4A 120.0
C5 N4 H4B 120.0
H4A N4 H4B 120.0
O3 N5 O2 123.7(6)
O3 N5 C10 118.4(6)
O2 N5 C10 117.8(6)
C18 N6 C14 125.3(4)
C18 N6 H6 117.3
C14 N6 H6 117.3
C18 N9 H9A 120.0
C18 N9 H9B 120.0
H9A N9 H9B 120.0
O5 N10 O6 127(3)
O5 N10 C23 128(3)
O6 N10 C23 106(3)
O5' N10' O6' 121.0(13)
O5' N10' C23 117.8(11)
O6' N10' C23 121.1(12)
C27 O7 H7 109.5
C29 O8 H8 109.5
O1 C1 N1 119.1(4)
O1 C1 C2 124.3(4)
N1 C1 C2 116.6(4)
C3 C2 C6 122.4(4)
C3 C2 C1 120.3(4)
C6 C2 C1 117.3(4)
C2 C3 C4 120.3(4)
C2 C3 C8 120.8(4)
C4 C3 C8 118.9(4)
C3 C4 C5 120.1(4)
C3 C4 C7 122.9(4)
C5 C4 C7 117.0(4)
N4 C5 N1 117.3(4)
N4 C5 C4 124.5(4)
N1 C5 C4 118.2(4)
N2 C6 C2 179.0(6)
N3 C7 C4 179.3(5)
C9 C8 C13 118.5(4)
C9 C8 C3 119.5(4)
C13 C8 C3 122.0(4)
C10 C9 C8 119.5(4)
C10 C9 H9 120.2
C8 C9 H9 120.2
C11 C10 C9 122.8(5)
C11 C10 N5 118.5(5)
C9 C10 N5 118.7(5)
C10 C11 C12 118.5(5)
C10 C11 H11 120.7
C12 C11 H11 120.7
C11 C12 C13 120.0(5)
C11 C12 H12 120.0
C13 C12 H12 120.0
C12 C13 C8 120.7(5)
C12 C13 H13 119.7
C8 C13 H13 119.7
O4 C14 N6 118.8(4)
O4 C14 C15 125.9(4)
N6 C14 C15 115.3(4)
C16 C15 C14 121.6(4)
C16 C15 C19 121.3(4)
C14 C15 C19 117.1(4)
C17 C16 C15 119.7(4)
C17 C16 C21 118.9(4)
C15 C16 C21 121.4(4)
C16 C17 C18 120.5(4)
C16 C17 C20 121.6(4)
C18 C17 C20 117.7(4)
N9 C18 N6 118.7(4)
N9 C18 C17 123.7(4)
N6 C18 C17 117.5(4)
N7 C19 C15 179.7(6)
N8 C20 C17 177.8(5)
C26 C21 C22 118.8(4)
C26 C21 C16 120.8(4)
C22 C21 C16 120.3(4)
C23 C22 C21 117.6(4)
C23 C22 H22 121.2
C21 C22 H22 121.2
C24 C23 C22 123.9(5)
C24 C23 N10' 114.5(8)
C22 C23 N10' 121.0(7)
C24 C23 N10 128.3(15)
C22 C23 N10 105.7(14)
C23 C24 C25 118.8(5)
C23 C24 H24 120.6
C25 C24 H24 120.6
C24 C25 C26 118.4(5)
C24 C25 H25 120.8
C26 C25 H25 120.8
C21 C26 C25 122.4(5)
C21 C26 H26 118.8
C25 C26 H26 118.8
O7 C27 C28 111.0(5)
O7 C27 H27A 109.4
C28 C27 H27A 109.4
O7 C27 H27B 109.4
C28 C27 H27B 109.4
H27A C27 H27B 108.0
C27 C28 H28A 109.5
C27 C28 H28B 109.5
H28A C28 H28B 109.5
C27 C28 H28C 109.5
H28A C28 H28C 109.5
H28B C28 H28C 109.5
O8 C29 C30 102.3(6)
O8 C29 H29A 111.3
C30 C29 H29A 111.3
O8 C29 H29B 111.3
C30 C29 H29B 111.3
H29A C29 H29B 109.2
C29 C30 H30A 109.5
C29 C30 H30B 109.5
H30A C30 H30B 109.5
C29 C30 H30C 109.5
H30A C30 H30C 109.5
H30B C30 H30C 109.5

loop_
_geom_bond_atom_site_label_1
_geom_bond_atom_site_label_2
_geom_bond_distance
N1 C5 1.355(4)
N1 C1 1.380(4)
N1 H1 0.8600
N2 C6 1.132(5)
N3 C7 1.139(4)
N4 C5 1.320(4)
N4 H4A 0.8600
N4 H4B 0.8600
N5 O3 1.205(5)
N5 O2 1.210(5)
N5 C10 1.466(6)
N6 C18 1.354(4)
N6 C14 1.380(4)
N6 H6 0.8600
N7 C19 1.145(5)
N8 C20 1.151(4)
N9 C18 1.316(4)
N9 H9A 0.8600
N9 H9B 0.8600
N10 O5 1.13(4)
N10 O6 1.32(4)
N10 C23 1.70(4)
N10' O5' 1.183(13)
N10' O6' 1.186(11)
N10' C23 1.433(13)
O1 C1 1.242(4)
O4 C14 1.245(4)
O7 C27 1.410(5)
O7 H7 0.8200
O8 C29 1.427(7)
O8 H8 0.8200
C1 C2 1.433(5)
C2 C3 1.374(5)
C2 C6 1.420(5)
C3 C4 1.396(5)
C3 C8 1.480(5)
C4 C5 1.406(5)
C4 C7 1.425(5)
C8 C9 1.370(5)
C8 C13 1.392(5)
C9 C10 1.370(5)
C9 H9 0.9300
C10 C11 1.352(6)
C11 C12 1.373(6)
C11 H11 0.9300
C12 C13 1.382(6)
C12 H12 0.9300
C13 H13 0.9300
C14 C15 1.421(5)
C15 C16 1.380(5)
C15 C19 1.426(5)
C16 C17 1.379(5)
C16 C21 1.485(5)
C17 C18 1.409(5)
C17 C20 1.427(5)
C21 C26 1.374(5)
C21 C22 1.386(5)
C22 C23 1.373(5)
C22 H22 0.9300
C23 C24 1.357(6)
C24 C25 1.373(6)
C24 H24 0.9300
C25 C26 1.386(5)
C25 H25 0.9300
C26 H26 0.9300
C27 C28 1.460(6)
C27 H27A 0.9700
C27 H27B 0.9700
C28 H28A 0.9600
C28 H28B 0.9600
C28 H28C 0.9600
C29 C30 1.523(8)
C29 H29A 0.9700
C29 H29B 0.9700
C30 H30A 0.9600
C30 H30B 0.9600
C30 H30C 0.9600

loop_
_geom_hbond_atom_site_label_D
_geom_hbond_atom_site_label_H
_geom_hbond_atom_site_label_A
_geom_hbond_site_symmetry_A
_geom_hbond_distance_DH
_geom_hbond_distance_HA
_geom_hbond_distance_DA
_geom_hbond_angle_DHA
N9 H9A O8 . 0.86 1.94 2.785(5) 166.7
C22 H22 O5 . 0.93 2.42 2.802(19) 104.2
N1 H1 O4 2_646 0.86 1.98 2.826(4) 169.6
N4 H4A O7 2_546 0.86 1.97 2.816(4) 169.0
N4 H4B N8 2_546 0.86 2.17 3.009(5) 164.2
C13 H13 O3 2_546 0.93 2.32 3.228(6) 167.3
C25 H25 O3 2_546 0.93 2.59 3.464(7) 157.5
N6 H6 O1 2_656 0.86 1.98 2.830(4) 171.0
O8 H8 O1 2_656 0.82 2.19 2.824(4) 134.8
N9 H9B N3 2_556 0.86 2.22 3.047(5) 162.7
O7 H7 O4 1_455 0.82 2.01 2.753(4) 149.6
